data_7128945
loop_
_publ_author_name
'Dong, Jiaqi'
'Zhang, Lutao'
'Tan, Dehui'
'Wu, Jianfeng'
'Wang, Nan'
'Mellerup, Soren K.'
'Wang, Suning'
'Yang, Deng-Tao'

_publ_section_title
;
 Formation of an air-stable diborane <i>via</i> a stepwise BH<sub>3</sub>
 addition of pyrido[1,2-<i>a</i>]isoindole with H<sub>2</sub> evolution.
;
_journal_issue 77
_journal_name_full 'Chemical communications (Cambridge, England)'
_journal_page_first 9882
_journal_page_last 9885
_journal_paper_doi 10.1039/d1cc04228a
_journal_volume 57
_journal_year 2021
_chemical_formula_moiety 'C12 H13 B2 N'
_chemical_formula_sum 'C12 H13 B2 N'
_chemical_formula_weight 192.85
_space_group_crystal_system triclinic
_space_group_IT_number 2
_space_group_name_Hall '-P 1'
_space_group_name_H-M_alt 'P -1'
_atom_sites_solution_hydrogens mixed
_audit_creation_date 2020-11-09
_audit_creation_method
;
Olex2 1.3
(compiled 2020.07.31 svn.rc2a77460 for OlexSys, GUI svn.r6145)
;
_audit_update_record
;
2021-08-03 deposited with the CCDC.	2021-09-02 downloaded from the CCDC.
;
_cell_angle_alpha 69.122(5)
_cell_angle_beta 89.652(6)
_cell_angle_gamma 83.064(6)
_cell_formula_units_Z 2
_cell_length_a 6.995(5)
_cell_length_b 8.942(6)
_cell_length_c 9.230(6)
_cell_measurement_reflns_used 558
_cell_measurement_temperature 180(2)
_cell_measurement_theta_max 25.50
_cell_measurement_theta_min 2.73
_cell_volume 535.1(6)
_computing_cell_refinement 'Bruker SAINT'
_computing_data_collection 'Bruker APEX2'
_computing_data_reduction 'Bruker SAINT'
_computing_molecular_graphics 'Olex2 1.3 (Dolomanov et al., 2009)'
_computing_publication_material 'Olex2 1.3 (Dolomanov et al., 2009)'
_computing_structure_refinement 'SHELXL 2013/4 (Sheldrick, 2015)'
_computing_structure_solution 'SHELXS-97 (Sheldrick, 1990)'
_diffrn_ambient_temperature 179.98
_diffrn_measured_fraction_theta_full 0.814
_diffrn_measured_fraction_theta_max 0.836
_diffrn_measurement_device_type 'Bruker APEX-II CCD'
_diffrn_measurement_method '\f and \w scans'
_diffrn_radiation_type MoK\a
_diffrn_radiation_wavelength 0.71073
_diffrn_reflns_av_R_equivalents 0.0333
_diffrn_reflns_av_unetI/netI 0.0594
_diffrn_reflns_Laue_measured_fraction_full 0.814
_diffrn_reflns_Laue_measured_fraction_max 0.836
_diffrn_reflns_limit_h_max 7
_diffrn_reflns_limit_h_min -8
_diffrn_reflns_limit_k_max 10
_diffrn_reflns_limit_k_min -10
_diffrn_reflns_limit_l_max 10
_diffrn_reflns_limit_l_min -10
_diffrn_reflns_number 2289
_diffrn_reflns_point_group_measured_fraction_full 0.814
_diffrn_reflns_point_group_measured_fraction_max 0.836
_diffrn_reflns_theta_full 25.242
_diffrn_reflns_theta_max 24.992
_diffrn_reflns_theta_min 2.732
_diffrn_source_current 30.0
_diffrn_source_power 1.5
_diffrn_source_voltage 50.0
_diffrn_standards_number 0
_exptl_absorpt_coefficient_mu 0.067
_exptl_absorpt_correction_T_max 0.997
_exptl_absorpt_correction_T_min 0.995
_exptl_absorpt_correction_type multi-scan
_exptl_crystal_colour 'clear whiteish white'
_exptl_crystal_colour_lustre clear
_exptl_crystal_colour_modifier whiteish
_exptl_crystal_colour_primary white
_exptl_crystal_density_diffrn 1.197
_exptl_crystal_density_method 'not measured'
_exptl_crystal_description needle
_exptl_crystal_F_000 204
_exptl_crystal_size_max 0.2
_exptl_crystal_size_mid 0.06
_exptl_crystal_size_min 0.05
_refine_diff_density_max 0.118
_refine_diff_density_min -0.192
_refine_diff_density_rms 0.037
_refine_ls_extinction_method none
_refine_ls_goodness_of_fit_ref 1.075
_refine_ls_hydrogen_treatment mixed
_refine_ls_matrix_type full
_refine_ls_number_parameters 151
_refine_ls_number_reflns 1574
_refine_ls_number_restraints 0
_refine_ls_restrained_S_all 1.075
_refine_ls_R_factor_all 0.0964
_refine_ls_R_factor_gt 0.0562
_refine_ls_shift/su_max 0.000
_refine_ls_shift/su_mean 0.000
_refine_ls_structure_factor_coef Fsqd
_refine_ls_weighting_details 'w=1/[\s^2^(Fo^2^)+(0.0581P)^2^+0.1377P] where P=(Fo^2^+2Fc^2^)/3'
_refine_ls_weighting_scheme calc
_refine_ls_wR_factor_gt 0.1147
_refine_ls_wR_factor_ref 0.1351
_reflns_Friedel_coverage 0.000
_reflns_number_gt 1080
_reflns_number_total 1574
_reflns_threshold_expression 'I > 2\s(I)'
_cod_data_source_file d1cc04228a2.cif
_cod_data_source_block dy9b
_cod_depositor_comments 'Adding full bibliography for 7128945.cif.'
_cod_database_code 7128945
_shelxl_version_number 2013-4
_shelx_space_group_comment
;
The symmetry employed for this shelxl refinement is uniquely defined
by the following loop, which should always be used as a source of
symmetry information in preference to the above space-group names.
They are only intended as comments.
;
_shelx_estimated_absorpt_t_max 0.997
_shelx_estimated_absorpt_t_min 0.987
_olex2_refinement_description
;
1. Fixed Uiso
 At 1.2 times of:
  All C(H) groups
2. Others
 Fixed Uiso: H1A(0.05) H1B(0.05) H1C(0.05) H2A(0.05) H2B(0.05)
3.a Aromatic/amide H refined with riding coordinates:
 C3(H3), C4(H4), C5(H5), C6(H6), C9(H9), C10(H10), C11(H11), C12(H12)
;
_olex2_submission_special_instructions 'No special instructions were received'

loop_
_space_group_symop_operation_xyz
'x, y, z'
'-x, -y, -z'

loop_
_atom_site_label
_atom_site_type_symbol
_atom_site_fract_x
_atom_site_fract_y
_atom_site_fract_z
_atom_site_U_iso_or_equiv
_atom_site_adp_type
_atom_site_occupancy
_atom_site_site_symmetry_order
_atom_site_calc_flag
_atom_site_refinement_flags_posn
_atom_site_refinement_flags_adp
_atom_site_refinement_flags_occupancy
_atom_site_disorder_assembly
_atom_site_disorder_group
N1 N 0.2842(3) 0.8421(3) 1.0089(3) 0.0316(6) Uani 1 1 d . . . . .
C1 C 0.2801(4) 0.8577(3) 0.8462(3) 0.0311(7) Uani 1 1 d . . . . .
C2 C 0.2427(3) 1.0318(3) 0.7655(3) 0.0270(6) Uani 1 1 d . . . . .
C3 C 0.2262(4) 1.1217(3) 0.6077(3) 0.0354(7) Uani 1 1 d . . . . .
H3 H 0.2382 1.0695 0.5341 0.042 Uiso 1 1 calc R U . . .
C4 C 0.1920(4) 1.2873(3) 0.5591(3) 0.0396(7) Uani 1 1 d . . . . .
H4 H 0.1807 1.3490 0.4511 0.048 Uiso 1 1 calc R U . . .
C5 C 0.1737(4) 1.3668(3) 0.6656(3) 0.0393(7) Uani 1 1 d . . . . .
H5 H 0.1501 1.4812 0.6293 0.047 Uiso 1 1 calc R U . . .
C6 C 0.1896(3) 1.2797(3) 0.8227(3) 0.0342(7) Uani 1 1 d . . . . .
H6 H 0.1769 1.3327 0.8956 0.041 Uiso 1 1 calc R U . . .
C7 C 0.2252(3) 1.1111(3) 0.8725(3) 0.0288(6) Uani 1 1 d . . . . .
C8 C 0.2512(3) 0.9900(3) 1.0257(3) 0.0283(6) Uani 1 1 d . . . . .
C9 C 0.2488(4) 0.9979(3) 1.1737(3) 0.0348(7) Uani 1 1 d . . . . .
H9 H 0.2243 1.0992 1.1865 0.042 Uiso 1 1 calc R U . . .
C10 C 0.2821(4) 0.8580(4) 1.3010(3) 0.0416(8) Uani 1 1 d . . . . .
H10 H 0.2812 0.8620 1.4024 0.050 Uiso 1 1 calc R U . . .
C11 C 0.3173(4) 0.7097(4) 1.2806(3) 0.0409(7) Uani 1 1 d . . . . .
H11 H 0.3413 0.6129 1.3686 0.049 Uiso 1 1 calc R U . . .
C12 C 0.3176(4) 0.7026(3) 1.1345(3) 0.0359(7) Uani 1 1 d . . . . .
H12 H 0.3409 0.6016 1.1211 0.043 Uiso 1 1 calc R U . . .
B1 B 0.1709(5) 0.7301(5) 0.7978(5) 0.0435(9) Uani 1 1 d . . . . .
B2 B 0.4396(5) 0.7434(4) 0.7905(5) 0.0414(9) Uani 1 1 d . . . . .
H1A H 0.321(4) 0.650(3) 0.767(3) 0.050 Uiso 1 1 d . U . . .
H1B H 0.086(4) 0.784(3) 0.684(3) 0.050 Uiso 1 1 d . U . . .
H1C H 0.107(4) 0.637(3) 0.902(3) 0.050 Uiso 1 1 d . U . . .
H2A H 0.541(4) 0.658(3) 0.891(3) 0.050 Uiso 1 1 d . U . . .
H2B H 0.500(4) 0.807(3) 0.674(3) 0.050 Uiso 1 1 d . U . . .

loop_
_atom_site_aniso_label
_atom_site_aniso_U_11
_atom_site_aniso_U_22
_atom_site_aniso_U_33
_atom_site_aniso_U_23
_atom_site_aniso_U_13
_atom_site_aniso_U_12
N1 0.0229(13) 0.0334(15) 0.0406(15) -0.0154(11) 0.0016(9) -0.0048(9)
C1 0.0304(16) 0.0366(18) 0.0297(17) -0.0163(12) 0.0017(11) -0.0033(11)
C2 0.0170(14) 0.0343(16) 0.0331(17) -0.0154(13) 0.0012(10) -0.0055(10)
C3 0.0305(17) 0.0404(19) 0.041(2) -0.0220(15) 0.0001(12) -0.0047(12)
C4 0.0333(18) 0.042(2) 0.0395(19) -0.0092(14) -0.0026(12) -0.0048(12)
C5 0.0307(17) 0.0355(18) 0.051(2) -0.0149(15) -0.0036(13) -0.0016(12)
C6 0.0255(16) 0.0400(18) 0.044(2) -0.0235(14) -0.0006(12) -0.0026(11)
C7 0.0181(14) 0.0346(18) 0.0374(17) -0.0172(13) 0.0016(11) -0.0045(11)
C8 0.0162(14) 0.0359(17) 0.0381(18) -0.0192(13) 0.0022(10) -0.0051(10)
C9 0.0240(16) 0.0440(19) 0.0423(19) -0.0218(15) 0.0020(12) -0.0070(12)
C10 0.0319(18) 0.058(2) 0.040(2) -0.0228(17) 0.0027(13) -0.0101(13)
C11 0.0329(18) 0.047(2) 0.0377(19) -0.0078(14) 0.0004(12) -0.0097(13)
C12 0.0316(17) 0.0354(18) 0.0398(19) -0.0119(14) 0.0008(12) -0.0057(12)
B1 0.038(2) 0.044(2) 0.058(3) -0.0296(19) 0.0015(17) -0.0060(15)
B2 0.037(2) 0.042(2) 0.054(2) -0.0281(18) 0.0055(16) -0.0079(15)

loop_
_atom_type_symbol
_atom_type_description
_atom_type_scat_dispersion_real
_atom_type_scat_dispersion_imag
_atom_type_scat_source
C C 0.0033 0.0016 'International Tables Vol C Tables 4.2.6.8 and 6.1.1.4'
H H 0.0000 0.0000 'International Tables Vol C Tables 4.2.6.8 and 6.1.1.4'
B B 0.0013 0.0007 'International Tables Vol C Tables 4.2.6.8 and 6.1.1.4'
N N 0.0061 0.0033 'International Tables Vol C Tables 4.2.6.8 and 6.1.1.4'

loop_
_geom_angle_atom_site_label_1
_geom_angle_atom_site_label_2
_geom_angle_atom_site_label_3
_geom_angle
_geom_angle_site_symmetry_1
_geom_angle_site_symmetry_3
_geom_angle_publ_flag
C8 N1 C1 111.9(2) . . ?
C12 N1 C1 126.8(2) . . ?
C12 N1 C8 121.3(2) . . ?
N1 C1 B1 118.1(2) . . ?
N1 C1 B2 118.5(2) . . ?
C2 C1 N1 102.7(2) . . ?
C2 C1 B1 122.9(2) . . ?
C2 C1 B2 122.6(2) . . ?
B2 C1 B1 71.2(2) . . ?
C3 C2 C1 130.0(2) . . ?
C3 C2 C7 119.6(2) . . ?
C7 C2 C1 110.4(2) . . ?
C2 C3 H3 120.4 . . ?
C4 C3 C2 119.2(2) . . ?
C4 C3 H3 120.4 . . ?
C3 C4 H4 119.3 . . ?
C3 C4 C5 121.4(3) . . ?
C5 C4 H4 119.3 . . ?
C4 C5 H5 119.9 . . ?
C6 C5 C4 120.3(3) . . ?
C6 C5 H5 119.9 . . ?
C5 C6 H6 120.8 . . ?
C5 C6 C7 118.5(2) . . ?
C7 C6 H6 120.8 . . ?
C2 C7 C8 107.7(2) . . ?
C6 C7 C2 121.1(2) . . ?
C6 C7 C8 131.2(2) . . ?
N1 C8 C7 107.4(2) . . ?
N1 C8 C9 119.7(2) . . ?
C9 C8 C7 133.0(2) . . ?
C8 C9 H9 120.3 . . ?
C10 C9 C8 119.4(3) . . ?
C10 C9 H9 120.3 . . ?
C9 C10 H10 120.1 . . ?
C9 C10 C11 119.7(3) . . ?
C11 C10 H10 120.1 . . ?
C10 C11 H11 119.7 . . ?
C12 C11 C10 120.6(3) . . ?
C12 C11 H11 119.7 . . ?
N1 C12 C11 119.3(3) . . ?
N1 C12 H12 120.4 . . ?
C11 C12 H12 120.4 . . ?
C1 B1 B2 54.27(17) . . ?
C1 B1 H1A 98.2(13) . . ?
C1 B1 H1B 114.7(14) . . ?
C1 B1 H1C 113.1(14) . . ?
B2 B1 H1A 44.0(12) . . ?
B2 B1 H1B 116.7(15) . . ?
B2 B1 H1C 121.0(14) . . ?
H1A B1 H1B 103.7(18) . . ?
H1A B1 H1C 104.3(19) . . ?
H1B B1 H1C 119(2) . . ?
C1 B2 B1 54.51(17) . . ?
C1 B2 H1A 97.2(12) . . ?
C1 B2 H2A 112.3(13) . . ?
C1 B2 H2B 113.9(13) . . ?
B1 B2 H1A 42.8(11) . . ?
B1 B2 H2A 119.8(15) . . ?
B1 B2 H2B 117.6(14) . . ?
H1A B2 H2A 104.2(18) . . ?
H1A B2 H2B 105.8(18) . . ?
H2A B2 H2B 120(2) . . ?

loop_
_geom_bond_atom_site_label_1
_geom_bond_atom_site_label_2
_geom_bond_distance
_geom_bond_site_symmetry_2
_geom_bond_publ_flag
N1 C1 1.458(3) . ?
N1 C8 1.378(3) . ?
N1 C12 1.362(3) . ?
C1 C2 1.458(4) . ?
C1 B1 1.632(4) . ?
C1 B2 1.627(4) . ?
C2 C3 1.388(4) . ?
C2 C7 1.403(3) . ?
C3 H3 0.9500 . ?
C3 C4 1.376(4) . ?
C4 H4 0.9500 . ?
C4 C5 1.401(4) . ?
C5 H5 0.9500 . ?
C5 C6 1.378(4) . ?
C6 H6 0.9500 . ?
C6 C7 1.401(4) . ?
C7 C8 1.438(4) . ?
C8 C9 1.393(4) . ?
C9 H9 0.9500 . ?
C9 C10 1.373(4) . ?
C10 H10 0.9500 . ?
C10 C11 1.397(4) . ?
C11 H11 0.9500 . ?
C11 C12 1.372(4) . ?
C12 H12 0.9500 . ?
B1 B2 1.897(5) . ?
B1 H1A 1.29(3) . ?
B1 H1B 1.13(3) . ?
B1 H1C 1.15(3) . ?
B2 H1A 1.32(3) . ?
B2 H2A 1.15(3) . ?
B2 H2B 1.13(3) . ?

loop_
_geom_torsion_atom_site_label_1
_geom_torsion_atom_site_label_2
_geom_torsion_atom_site_label_3
_geom_torsion_atom_site_label_4
_geom_torsion
_geom_torsion_site_symmetry_1
_geom_torsion_site_symmetry_2
_geom_torsion_site_symmetry_3
_geom_torsion_site_symmetry_4
_geom_torsion_publ_flag
N1 C1 C2 C3 178.8(2) . . . . ?
N1 C1 C2 C7 -0.4(2) . . . . ?
N1 C1 B1 B2 -112.9(3) . . . . ?
N1 C1 B2 B1 112.4(3) . . . . ?
N1 C8 C9 C10 0.9(3) . . . . ?
C1 N1 C8 C7 -0.4(3) . . . . ?
C1 N1 C8 C9 179.6(2) . . . . ?
C1 N1 C12 C11 179.6(2) . . . . ?
C1 C2 C3 C4 -179.3(2) . . . . ?
C1 C2 C7 C6 179.7(2) . . . . ?
C1 C2 C7 C8 0.1(3) . . . . ?
C2 C1 B1 B2 117.2(3) . . . . ?
C2 C1 B2 B1 -117.6(3) . . . . ?
C2 C3 C4 C5 0.0(4) . . . . ?
C2 C7 C8 N1 0.2(2) . . . . ?
C2 C7 C8 C9 -179.9(2) . . . . ?
C3 C2 C7 C6 0.5(3) . . . . ?
C3 C2 C7 C8 -179.1(2) . . . . ?
C3 C4 C5 C6 0.0(4) . . . . ?
C4 C5 C6 C7 0.2(4) . . . . ?
C5 C6 C7 C2 -0.5(3) . . . . ?
C5 C6 C7 C8 179.0(2) . . . . ?
C6 C7 C8 N1 -179.4(2) . . . . ?
C6 C7 C8 C9 0.6(4) . . . . ?
C7 C2 C3 C4 -0.2(3) . . . . ?
C7 C8 C9 C10 -179.0(2) . . . . ?
C8 N1 C1 C2 0.5(2) . . . . ?
C8 N1 C1 B1 -138.2(2) . . . . ?
C8 N1 C1 B2 139.0(3) . . . . ?
C8 N1 C12 C11 0.4(3) . . . . ?
C8 C9 C10 C11 -0.2(4) . . . . ?
C9 C10 C11 C12 -0.5(4) . . . . ?
C10 C11 C12 N1 0.4(4) . . . . ?
C12 N1 C1 C2 -178.8(2) . . . . ?
C12 N1 C1 B1 42.5(3) . . . . ?
C12 N1 C1 B2 -40.3(4) . . . . ?
C12 N1 C8 C7 178.9(2) . . . . ?
C12 N1 C8 C9 -1.0(3) . . . . ?
B1 C1 C2 C3 -45.2(4) . . . . ?
B1 C1 C2 C7 135.7(3) . . . . ?
B2 C1 C2 C3 42.4(4) . . . . ?
B2 C1 C2 C7 -136.7(3) . . . . ?
